data_7008530
loop_
_publ_author_name
'Nishioka, Takanori'
'Onishi, Yusuke'
'Nakajo, Kunio'
'Guo-Xin, Jin'
'Tanaka, Rika'
'Kinoshita, Isamu'

_publ_section_title
;
 Selective oxygenation of amphiphilic thiacalix[3]pyridine Rh(I) diene
 complexes in both water and organic solvents.
;
_journal_issue 12
_journal_name_full 'Dalton transactions (Cambridge, England : 2003)'
_journal_page_first 2130
_journal_page_last 2137
_journal_paper_doi 10.1039/b503924j
_journal_year 2005
_chemical_formula_moiety '[(Py3S3Ox)Rh(nbd)](BPh4)'
_chemical_formula_sum 'C46 H37 B N3 O1.73 Rh S3'
_chemical_formula_weight 869.39
_space_group_IT_number 2
_symmetry_cell_setting triclinic
_symmetry_Int_Tables_number 2
_symmetry_space_group_name_Hall '-P 1'
_symmetry_space_group_name_H-M 'P -1'
_cell_angle_alpha 104.214(4)
_cell_angle_beta 104.410(4)
_cell_angle_gamma 94.148(3)
_cell_formula_units_Z 2
_cell_length_a 10.170(2)
_cell_length_b 11.684(3)
_cell_length_c 17.496(4)
_cell_measurement_reflns_used 6682
_cell_measurement_temperature 193.2
_cell_measurement_theta_max 27.5
_cell_measurement_theta_min 4.0
_cell_volume 1932.1(8)
_computing_cell_refinement CRYSTALCLEAR
_computing_data_collection CRYSTALCLEAR
_computing_data_reduction 'teXsan Ver. 1.11'
_computing_publication_material 'teXsan Ver. 1.11'
_computing_structure_refinement SHELXL97
_computing_structure_solution SIR97
_diffrn_detector_area_resol_mean 14.71
_diffrn_measurement_device_type 'Rigaku/MSC Mercury CCD'
_diffrn_measurement_method \w
_diffrn_radiation_type 'Mo K\a'
_diffrn_radiation_wavelength 0.7107
_diffrn_reflns_av_R_equivalents 0.045
_diffrn_reflns_limit_h_max 13
_diffrn_reflns_limit_h_min -13
_diffrn_reflns_limit_k_max 15
_diffrn_reflns_limit_k_min -13
_diffrn_reflns_limit_l_max 22
_diffrn_reflns_limit_l_min -22
_diffrn_reflns_number 19003
_diffrn_reflns_theta_max 27.48
_diffrn_reflns_theta_min 4.02
_exptl_absorpt_coefficient_mu 0.647
_exptl_absorpt_correction_T_max 0.939
_exptl_absorpt_correction_T_min 0.919
_exptl_absorpt_correction_type integration
_exptl_absorpt_process_details Coppens_numerical
_exptl_crystal_colour Yellow
_exptl_crystal_density_diffrn 1.494
_exptl_crystal_density_method 'not measured'
_exptl_crystal_description Prism
_exptl_crystal_size_max 0.100
_exptl_crystal_size_mid 0.100
_exptl_crystal_size_min 0.070
_refine_diff_density_max 0.50
_refine_diff_density_min -0.59
_refine_ls_extinction_coef 0.0000
_refine_ls_extinction_expression Fc^*^=kFc[1+0.001xFc^2^\l^3^/sin(2\q)]^-1/4^
_refine_ls_extinction_method SHELXL
_refine_ls_goodness_of_fit_ref 0.999
_refine_ls_hydrogen_treatment refall
_refine_ls_number_parameters 654
_refine_ls_number_reflns 8337
_refine_ls_R_factor_gt 0.0494
_refine_ls_shift/su_max 0.0010
_refine_ls_structure_factor_coef Fsqd
_refine_ls_weighting_details 'w = 1/[\s^2^(Fo^2^) + (0.0150P)^2^+0.0000P] where P=(Fo^2^+2Fc^2^)/3'
_refine_ls_weighting_scheme calc
_refine_ls_wR_factor_ref 0.0760
_reflns_number_gt 6086
_reflns_number_total 8337
_reflns_threshold_expression >2.0sigma(I)
_cod_data_source_file b503924j.txt
_cod_data_source_block 45[(Py3S3Ox)Rh(nbd)](BPh4)
_cod_original_cell_volume 1932.0(7)
_cod_original_sg_symbol_H-M 'P -1 '
_cod_original_formula_sum 'C46 H37 B N3 O1.73 S3 Rh '
_cod_database_code 7008530

loop_
_symmetry_equiv_pos_as_xyz
x,y,z
-x,-y,-z

loop_
_atom_site_label
_atom_site_type_symbol
_atom_site_fract_x
_atom_site_fract_y
_atom_site_fract_z
_atom_site_U_iso_or_equiv
_atom_site_adp_type
_atom_site_occupancy
_atom_site_calc_flag
_atom_site_refinement_flags
_atom_site_disorder_assembly
_atom_site_disorder_group
Rh(1) Rh 0.14525(3) 0.57542(3) 0.20951(2) 0.02109(8) Uani 1.00 d . . .
S(1) S 0.26040(9) 0.56839(8) 0.39533(5) 0.0286(2) Uani 1.00 d . . .
S(2) S 0.3624(1) 0.49426(9) 0.10322(6) 0.0401(3) Uani 1.00 d . . .
S(3) S 0.13058(9) 0.87593(8) 0.21612(6) 0.0327(2) Uani 1.00 d . . .
O(1) O 0.3365(2) 0.5738(2) 0.4806(2) 0.0385(6) Uani 1.00 d . . .
O(2) O 0.4670(4) 0.4599(3) 0.0653(2) 0.049(2) Uani 0.73 d P . .
N(1) N 0.3355(3) 0.5288(2) 0.2555(2) 0.0211(6) Uani 1.00 d . . .
N(2) N 0.2573(3) 0.6942(2) 0.1547(2) 0.0212(6) Uani 1.00 d . . .
N(3) N 0.2097(3) 0.7372(2) 0.3166(2) 0.0225(6) Uani 1.00 d . . .
C(1) C 0.3796(3) 0.5303(3) 0.3350(2) 0.0231(7) Uani 1.00 d . . .
C(2) C 0.5043(4) 0.5004(3) 0.3700(3) 0.0294(9) Uani 1.00 d . . .
C(3) C 0.5906(4) 0.4699(3) 0.3212(3) 0.0342(9) Uani 1.00 d . . .
C(4) C 0.5507(4) 0.4704(3) 0.2400(3) 0.0327(9) Uani 1.00 d . . .
C(5) C 0.4230(3) 0.5014(3) 0.2098(2) 0.0253(8) Uani 1.00 d . . .
C(6) C 0.3475(3) 0.6502(3) 0.1146(2) 0.0236(8) Uani 1.00 d . . .
C(7) C 0.4172(4) 0.7105(4) 0.0756(2) 0.0340(9) Uani 1.00 d . . .
C(8) C 0.3940(4) 0.8254(4) 0.0776(3) 0.044(1) Uani 1.00 d . . .
C(9) C 0.3073(4) 0.8766(4) 0.1211(2) 0.0380(10) Uani 1.00 d . . .
C(10) C 0.2425(3) 0.8096(3) 0.1602(2) 0.0247(8) Uani 1.00 d . . .
C(11) C 0.2043(3) 0.8503(3) 0.3126(2) 0.0259(8) Uani 1.00 d . . .
C(12) C 0.2481(4) 0.9464(4) 0.3817(3) 0.0376(10) Uani 1.00 d . . .
C(13) C 0.2998(4) 0.9261(4) 0.4572(3) 0.044(1) Uani 1.00 d . . .
C(14) C 0.3111(4) 0.8121(4) 0.4624(2) 0.0352(9) Uani 1.00 d . . .
C(15) C 0.2643(3) 0.7215(3) 0.3907(2) 0.0262(8) Uani 1.00 d . . .
C(16) C 0.0319(4) 0.4232(4) 0.2116(3) 0.044(1) Uani 1.00 d . . .
C(17) C 0.0514(4) 0.4098(4) 0.1332(3) 0.037(1) Uani 1.00 d . . .
C(18) C -0.0766(4) 0.4458(4) 0.0829(2) 0.0350(10) Uani 1.00 d . . .
C(19) C -0.0506(4) 0.5783(4) 0.1258(3) 0.0354(10) Uani 1.00 d . . .
C(20) C -0.0688(4) 0.5909(4) 0.2016(3) 0.043(1) Uani 1.00 d . . .
C(21) C -0.1068(4) 0.4662(5) 0.2073(3) 0.051(1) Uani 1.00 d . . .
C(22) C -0.1896(4) 0.4020(5) 0.1176(3) 0.047(1) Uani 1.00 d . . .
C(23) C 0.6075(3) 1.1110(3) 0.2384(2) 0.0239(8) Uani 1.00 d . . .
C(24) C 0.5627(4) 1.1401(3) 0.1641(2) 0.0306(9) Uani 1.00 d . . .
C(25) C 0.4400(4) 1.1837(3) 0.1416(3) 0.042(1) Uani 1.00 d . . .
C(26) C 0.3548(4) 1.2002(4) 0.1921(3) 0.045(1) Uani 1.00 d . . .
C(27) C 0.3956(4) 1.1751(4) 0.2661(3) 0.041(1) Uani 1.00 d . . .
C(28) C 0.5185(4) 1.1314(3) 0.2882(3) 0.0318(9) Uani 1.00 d . . .
C(29) C 0.8736(3) 1.1707(3) 0.3258(2) 0.0223(7) Uani 1.00 d . . .
C(30) C 0.8437(4) 1.2614(3) 0.3846(2) 0.0270(8) Uani 1.00 d . . .
C(31) C 0.9438(4) 1.3464(3) 0.4435(2) 0.0302(9) Uani 1.00 d . . .
C(32) C 1.0799(4) 1.3460(3) 0.4453(2) 0.0287(8) Uani 1.00 d . . .
C(33) C 1.1140(4) 1.2596(3) 0.3874(2) 0.0300(8) Uani 1.00 d . . .
C(34) C 1.0128(4) 1.1738(3) 0.3292(2) 0.0280(8) Uani 1.00 d . . .
C(35) C 0.7420(3) 0.9618(3) 0.3182(2) 0.0253(8) Uani 1.00 d . . .
C(36) C 0.8550(4) 0.9414(3) 0.3745(2) 0.0339(9) Uani 1.00 d . . .
C(37) C 0.8482(5) 0.8540(4) 0.4153(3) 0.047(1) Uani 1.00 d . . .
C(38) C 0.7261(5) 0.7833(4) 0.4013(3) 0.050(1) Uani 1.00 d . . .
C(39) C 0.6119(4) 0.8012(3) 0.3465(2) 0.040(1) Uani 1.00 d . . .
C(40) C 0.6212(4) 0.8866(3) 0.3053(2) 0.0332(9) Uani 1.00 d . . .
C(41) C 0.7954(3) 0.9945(3) 0.1822(2) 0.0258(8) Uani 1.00 d . . .
C(42) C 0.8594(4) 1.0590(4) 0.1407(2) 0.0361(9) Uani 1.00 d . . .
C(43) C 0.8872(5) 1.0064(5) 0.0674(3) 0.052(1) Uani 1.00 d . . .
C(44) C 0.8505(5) 0.8857(5) 0.0327(3) 0.055(1) Uani 1.00 d . . .
C(45) C 0.7877(4) 0.8196(4) 0.0705(3) 0.045(1) Uani 1.00 d . . .
C(46) C 0.7613(4) 0.8731(3) 0.1447(2) 0.0315(9) Uani 1.00 d . . .
B(1) B 0.7544(4) 1.0597(3) 0.2655(2) 0.0225(8) Uani 1.00 d . . .
H(1) H 0.528(3) 0.503(3) 0.424(2) 0.0374(1) Uiso 1.00 d . . .
H(2) H 0.677(3) 0.454(3) 0.342(2) 0.0343(1) Uiso 1.00 d . . .
H(3) H 0.606(3) 0.451(3) 0.204(2) 0.0257(1) Uiso 1.00 d . . .
H(4) H 0.478(4) 0.670(3) 0.044(2) 0.0439(1) Uiso 1.00 d . . .
H(5) H 0.434(4) 0.872(3) 0.053(2) 0.0477(2) Uiso 1.00 d . . .
H(6) H 0.292(4) 0.948(3) 0.124(2) 0.0385(1) Uiso 1.00 d . . .
H(7) H 0.240(4) 1.020(3) 0.375(2) 0.0453(1) Uiso 1.00 d . . .
H(8) H 0.328(3) 0.986(3) 0.501(2) 0.0238(1) Uiso 1.00 d . . .
H(9) H 0.346(3) 0.788(3) 0.511(2) 0.0402(1) Uiso 1.00 d . . .
H(10) H 0.064(4) 0.383(4) 0.248(3) 0.0578(2) Uiso 1.00 d . . .
H(11) H 0.095(4) 0.367(3) 0.110(2) 0.0382(2) Uiso 1.00 d . . .
H(12) H -0.090(3) 0.428(3) 0.031(2) 0.0216(1) Uiso 1.00 d . . .
H(13) H -0.036(3) 0.636(3) 0.106(2) 0.0289(1) Uiso 1.00 d . . .
H(14) H -0.074(4) 0.661(3) 0.237(2) 0.0423(1) Uiso 1.00 d . . .
H(15) H -0.143(4) 0.453(4) 0.245(2) 0.0568(2) Uiso 1.00 d . . .
H(16) H -0.202(4) 0.316(4) 0.107(3) 0.0686(2) Uiso 1.00 d . . .
H(17) H -0.265(4) 0.440(3) 0.101(2) 0.0503(2) Uiso 1.00 d . . .
H(18) H 0.616(3) 1.128(3) 0.126(2) 0.0389(1) Uiso 1.00 d . . .
H(19) H 0.412(3) 1.198(3) 0.090(2) 0.0346(1) Uiso 1.00 d . . .
H(20) H 0.271(4) 1.228(3) 0.173(2) 0.0501(1) Uiso 1.00 d . . .
H(21) H 0.345(4) 1.180(4) 0.298(3) 0.0585(2) Uiso 1.00 d . . .
H(22) H 0.544(3) 1.115(3) 0.336(2) 0.0294(1) Uiso 1.00 d . . .
H(23) H 0.754(3) 1.264(3) 0.387(2) 0.0260(1) Uiso 1.00 d . . .
H(24) H 0.917(3) 1.403(3) 0.480(2) 0.0220(1) Uiso 1.00 d . . .
H(25) H 1.143(3) 1.402(3) 0.485(2) 0.0325(1) Uiso 1.00 d . . .
H(26) H 1.207(4) 1.257(3) 0.386(2) 0.0497(1) Uiso 1.00 d . . .
H(27) H 1.044(3) 1.113(3) 0.289(2) 0.0281(1) Uiso 1.00 d . . .
H(28) H 0.935(3) 0.989(3) 0.385(2) 0.0240(1) Uiso 1.00 d . . .
H(29) H 0.927(4) 0.846(3) 0.453(2) 0.0433(1) Uiso 1.00 d . . .
H(30) H 0.724(4) 0.732(3) 0.429(2) 0.0532(2) Uiso 1.00 d . . .
H(31) H 0.528(3) 0.750(3) 0.334(2) 0.0340(1) Uiso 1.00 d . . .
H(32) H 0.546(3) 0.897(2) 0.270(2) 0.0124(1) Uiso 1.00 d . . .
H(33) H 0.882(3) 1.142(3) 0.161(2) 0.0384(1) Uiso 1.00 d . . .
H(34) H 0.924(4) 1.054(3) 0.038(2) 0.0529(2) Uiso 1.00 d . . .
H(35) H 0.870(4) 0.851(4) -0.015(3) 0.0652(2) Uiso 1.00 d . . .
H(36) H 0.762(3) 0.740(3) 0.049(2) 0.0342(1) Uiso 1.00 d . . .
H(37) H 0.722(3) 0.824(2) 0.166(2) 0.0061(1) Uiso 1.00 d . . .

loop_
_atom_site_aniso_label
_atom_site_aniso_U_11
_atom_site_aniso_U_22
_atom_site_aniso_U_33
_atom_site_aniso_U_12
_atom_site_aniso_U_13
_atom_site_aniso_U_23
Rh(1) 0.0157(1) 0.0250(2) 0.0203(2) 0.0030(1) 0.0020(1) 0.0050(1)
S(1) 0.0251(5) 0.0383(6) 0.0247(5) 0.0022(4) 0.0056(4) 0.0146(4)
S(2) 0.0540(6) 0.0430(6) 0.0226(5) 0.0264(5) 0.0109(5) 0.0019(5)
S(3) 0.0378(5) 0.0312(5) 0.0316(6) 0.0179(4) 0.0090(4) 0.0099(4)
O(1) 0.033(1) 0.060(2) 0.027(1) 0.007(1) 0.004(1) 0.023(1)
O(2) 0.048(3) 0.062(3) 0.037(3) 0.023(2) 0.020(2) 0.001(2)
N(1) 0.018(1) 0.016(1) 0.025(2) 0.003(1) 0.000(1) 0.004(1)
N(2) 0.019(1) 0.027(2) 0.015(1) 0.003(1) 0.001(1) 0.005(1)
N(3) 0.020(1) 0.028(2) 0.019(2) 0.005(1) 0.007(1) 0.004(1)
C(1) 0.023(2) 0.019(2) 0.025(2) -0.001(1) 0.002(1) 0.008(2)
C(2) 0.026(2) 0.032(2) 0.031(2) 0.001(2) 0.002(2) 0.015(2)
C(3) 0.020(2) 0.036(2) 0.046(3) 0.009(2) 0.001(2) 0.016(2)
C(4) 0.029(2) 0.034(2) 0.038(2) 0.013(2) 0.012(2) 0.010(2)
C(5) 0.027(2) 0.021(2) 0.024(2) 0.007(2) 0.004(2) 0.002(2)
C(6) 0.020(2) 0.032(2) 0.015(2) 0.004(1) 0.001(1) 0.002(2)
C(7) 0.028(2) 0.049(3) 0.021(2) -0.002(2) 0.009(2) 0.002(2)
C(8) 0.051(3) 0.050(3) 0.027(2) -0.013(2) 0.014(2) 0.005(2)
C(9) 0.051(3) 0.027(2) 0.032(2) -0.002(2) 0.006(2) 0.011(2)
C(10) 0.024(2) 0.028(2) 0.018(2) 0.003(2) 0.000(1) 0.005(2)
C(11) 0.025(2) 0.027(2) 0.026(2) 0.008(2) 0.010(2) 0.005(2)
C(12) 0.050(2) 0.027(2) 0.033(2) 0.011(2) 0.012(2) 0.001(2)
C(13) 0.054(3) 0.038(3) 0.029(2) 0.001(2) 0.010(2) -0.010(2)
C(14) 0.042(2) 0.039(2) 0.022(2) 0.003(2) 0.011(2) 0.004(2)
C(15) 0.021(2) 0.033(2) 0.026(2) 0.003(2) 0.010(2) 0.008(2)
C(16) 0.028(2) 0.048(3) 0.051(3) -0.014(2) -0.009(2) 0.026(2)
C(17) 0.025(2) 0.030(2) 0.043(3) 0.001(2) -0.003(2) -0.001(2)
C(18) 0.028(2) 0.050(3) 0.017(2) -0.001(2) -0.004(2) 0.003(2)
C(19) 0.017(2) 0.043(3) 0.044(3) 0.004(2) -0.001(2) 0.017(2)
C(20) 0.020(2) 0.063(3) 0.035(3) 0.006(2) 0.006(2) -0.006(2)
C(21) 0.026(2) 0.091(4) 0.029(2) -0.019(2) 0.003(2) 0.019(3)
C(22) 0.026(2) 0.070(4) 0.037(3) -0.011(2) -0.004(2) 0.018(3)
C(23) 0.023(2) 0.019(2) 0.026(2) 0.002(1) 0.005(2) 0.002(2)
C(24) 0.031(2) 0.026(2) 0.036(2) 0.004(2) 0.007(2) 0.011(2)
C(25) 0.042(2) 0.032(2) 0.046(3) 0.007(2) -0.003(2) 0.016(2)
C(26) 0.031(2) 0.031(2) 0.066(3) 0.010(2) 0.003(2) 0.009(2)
C(27) 0.027(2) 0.036(2) 0.054(3) 0.005(2) 0.015(2) -0.004(2)
C(28) 0.029(2) 0.031(2) 0.030(2) 0.001(2) 0.007(2) 0.001(2)
C(29) 0.026(2) 0.019(2) 0.025(2) 0.007(1) 0.010(2) 0.009(2)
C(30) 0.025(2) 0.024(2) 0.033(2) 0.002(2) 0.012(2) 0.007(2)
C(31) 0.035(2) 0.021(2) 0.034(2) 0.005(2) 0.017(2) -0.001(2)
C(32) 0.028(2) 0.022(2) 0.031(2) -0.001(2) 0.002(2) 0.004(2)
C(33) 0.023(2) 0.029(2) 0.039(2) 0.004(2) 0.013(2) 0.008(2)
C(34) 0.029(2) 0.025(2) 0.031(2) 0.009(2) 0.013(2) 0.003(2)
C(35) 0.031(2) 0.021(2) 0.019(2) 0.003(2) 0.004(2) 0.000(2)
C(36) 0.029(2) 0.029(2) 0.037(2) -0.002(2) -0.001(2) 0.009(2)
C(37) 0.048(3) 0.036(2) 0.049(3) 0.003(2) -0.010(2) 0.022(2)
C(38) 0.064(3) 0.031(2) 0.045(3) -0.011(2) -0.008(2) 0.021(2)
C(39) 0.047(3) 0.030(2) 0.034(2) -0.016(2) 0.000(2) 0.008(2)
C(40) 0.036(2) 0.029(2) 0.028(2) -0.002(2) -0.004(2) 0.012(2)
C(41) 0.027(2) 0.024(2) 0.025(2) 0.011(2) 0.005(2) 0.004(2)
C(42) 0.043(2) 0.036(2) 0.030(2) 0.008(2) 0.017(2) 0.003(2)
C(43) 0.061(3) 0.066(3) 0.029(3) 0.007(3) 0.022(2) 0.005(2)
C(44) 0.044(3) 0.078(4) 0.033(3) 0.014(3) 0.014(2) -0.005(3)
C(45) 0.036(2) 0.036(3) 0.040(3) 0.015(2) -0.005(2) -0.017(2)
C(46) 0.027(2) 0.029(2) 0.033(2) 0.009(2) 0.002(2) 0.004(2)
B(1) 0.025(2) 0.020(2) 0.021(2) 0.004(2) 0.005(2) 0.004(2)

loop_
_atom_type_symbol
_atom_type_description
_atom_type_scat_dispersion_real
_atom_type_scat_dispersion_imag
_atom_type_scat_source
C C 0.003 0.002
;International Tables for Crystallography
(1992, Vol. C, Tables 4.2.6.8 and 6.1.1.4)
;
H H 0.000 0.000
;International Tables for Crystallography
(1992, Vol. C, Table 6.1.1.4)
;
B B 0.001 0.001
;International Tables for Crystallography
(1992, Vol. C, Tables 4.2.6.8 and 6.1.1.4)
;
N N 0.006 0.003
;International Tables for Crystallography
(1992, Vol. C, Tables 4.2.6.8 and 6.1.1.4)
;
O O 0.011 0.006
;International Tables for Crystallography
(1992, Vol. C, Tables 4.2.6.8 and 6.1.1.4)
;
Rh Rh -1.118 0.919
;International Tables for Crystallography
(1992, Vol. C, Tables 4.2.6.8 and 6.1.1.4)
;
S S 0.125 0.123
;International Tables for Crystallography
(1992, Vol. C, Tables 4.2.6.8 and 6.1.1.4)
;

loop_
_geom_angle_atom_site_label_1
_geom_angle_atom_site_label_2
_geom_angle_atom_site_label_3
_geom_angle
_geom_angle_site_symmetry_1
_geom_angle_site_symmetry_2
_geom_angle_site_symmetry_3
_geom_angle_publ_flag
N(1) Rh(1) N(2) 85.6(1) . . . yes
N(1) Rh(1) N(3) 85.64(9) . . . yes
N(1) Rh(1) C(16) 96.2(1) . . . yes
N(1) Rh(1) C(17) 98.0(1) . . . yes
N(1) Rh(1) C(19) 160.7(1) . . . yes
N(1) Rh(1) C(20) 155.5(2) . . . yes
N(2) Rh(1) N(3) 81.1(1) . . . yes
N(2) Rh(1) C(16) 156.4(1) . . . yes
N(2) Rh(1) C(17) 116.5(2) . . . yes
N(2) Rh(1) C(19) 92.0(1) . . . yes
N(2) Rh(1) C(20) 117.7(2) . . . yes
N(3) Rh(1) C(16) 122.5(2) . . . yes
N(3) Rh(1) C(17) 162.2(2) . . . yes
N(3) Rh(1) C(19) 112.9(1) . . . yes
N(3) Rh(1) C(20) 90.4(1) . . . yes
C(16) Rh(1) C(17) 39.9(2) . . . yes
C(16) Rh(1) C(19) 78.5(2) . . . yes
C(16) Rh(1) C(20) 65.8(2) . . . yes
C(17) Rh(1) C(19) 66.0(2) . . . yes
C(17) Rh(1) C(20) 79.0(2) . . . yes
C(19) Rh(1) C(20) 36.5(2) . . . yes
O(1) S(1) C(1) 105.5(2) . . . yes
O(1) S(1) C(15) 105.8(1) . . . yes
C(1) S(1) C(15) 95.7(2) . . . yes
O(2) S(2) C(5) 108.3(2) . . . yes
O(2) S(2) C(6) 111.3(2) . . . yes
C(5) S(2) C(6) 98.0(1) . . . yes
C(10) S(3) C(11) 99.9(2) . . . yes
Rh(1) N(1) C(1) 120.5(2) . . . yes
Rh(1) N(1) C(5) 122.6(2) . . . yes
C(1) N(1) C(5) 116.8(3) . . . yes
Rh(1) N(2) C(6) 119.3(2) . . . yes
Rh(1) N(2) C(10) 124.6(2) . . . yes
C(6) N(2) C(10) 116.1(3) . . . yes
Rh(1) N(3) C(11) 125.4(2) . . . yes
Rh(1) N(3) C(15) 117.7(2) . . . yes
C(11) N(3) C(15) 116.8(3) . . . yes
S(1) C(1) N(1) 116.0(2) . . . yes
S(1) C(1) C(2) 120.0(3) . . . yes
N(1) C(1) C(2) 123.9(3) . . . yes
C(1) C(2) C(3) 117.9(4) . . . yes
C(2) C(3) C(4) 119.9(4) . . . yes
C(3) C(4) C(5) 118.3(4) . . . yes
S(2) C(5) N(1) 116.9(2) . . . yes
S(2) C(5) C(4) 119.9(3) . . . yes
N(1) C(5) C(4) 123.1(3) . . . yes
S(2) C(6) N(2) 116.3(3) . . . yes
S(2) C(6) C(7) 118.2(3) . . . yes
N(2) C(6) C(7) 125.2(3) . . . yes
C(6) C(7) C(8) 117.7(4) . . . yes
C(7) C(8) C(9) 119.3(5) . . . yes
C(8) C(9) C(10) 119.2(4) . . . yes
S(3) C(10) N(2) 118.7(3) . . . yes
S(3) C(10) C(9) 119.0(3) . . . yes
N(2) C(10) C(9) 122.2(3) . . . yes
S(3) C(11) N(3) 118.6(2) . . . yes
S(3) C(11) C(12) 119.2(3) . . . yes
N(3) C(11) C(12) 122.1(3) . . . yes
C(11) C(12) C(13) 119.2(4) . . . yes
C(12) C(13) C(14) 119.8(4) . . . yes
C(13) C(14) C(15) 117.2(4) . . . yes
S(1) C(15) N(3) 115.9(2) . . . yes
S(1) C(15) C(14) 119.1(3) . . . yes
N(3) C(15) C(14) 124.8(4) . . . yes
Rh(1) C(16) C(17) 70.2(3) . . . yes
Rh(1) C(16) C(21) 100.0(3) . . . yes
C(17) C(16) C(21) 106.0(4) . . . yes
Rh(1) C(17) C(16) 69.9(2) . . . yes
Rh(1) C(17) C(18) 99.6(3) . . . yes
C(16) C(17) C(18) 105.4(4) . . . yes
C(17) C(18) C(19) 98.5(3) . . . yes
C(17) C(18) C(22) 102.4(4) . . . yes
C(19) C(18) C(22) 101.4(4) . . . yes
Rh(1) C(19) C(18) 95.8(2) . . . yes
Rh(1) C(19) C(20) 71.9(2) . . . yes
C(18) C(19) C(20) 107.3(4) . . . yes
Rh(1) C(20) C(19) 71.6(2) . . . yes
Rh(1) C(20) C(21) 95.7(3) . . . yes
C(19) C(20) C(21) 106.3(4) . . . yes
C(16) C(21) C(20) 98.5(3) . . . yes
C(16) C(21) C(22) 102.1(4) . . . yes
C(20) C(21) C(22) 101.7(4) . . . yes
C(18) C(22) C(21) 92.5(3) . . . yes
C(24) C(23) C(28) 114.2(3) . . . yes
C(24) C(23) B(1) 122.8(3) . . . yes
C(28) C(23) B(1) 123.1(3) . . . yes
C(23) C(24) C(25) 122.8(4) . . . yes
C(24) C(25) C(26) 120.9(4) . . . yes
C(25) C(26) C(27) 118.4(4) . . . yes
C(26) C(27) C(28) 120.4(5) . . . yes
C(23) C(28) C(27) 123.4(4) . . . yes
C(30) C(29) C(34) 114.9(3) . . . yes
C(30) C(29) B(1) 121.2(3) . . . yes
C(34) C(29) B(1) 123.4(3) . . . yes
C(29) C(30) C(31) 122.9(3) . . . yes
C(30) C(31) C(32) 120.6(3) . . . yes
C(31) C(32) C(33) 118.6(3) . . . yes
C(32) C(33) C(34) 120.3(4) . . . yes
C(29) C(34) C(33) 122.8(3) . . . yes
C(36) C(35) C(40) 114.6(4) . . . yes
C(36) C(35) B(1) 122.3(3) . . . yes
C(40) C(35) B(1) 123.0(3) . . . yes
C(35) C(36) C(37) 123.0(4) . . . yes
C(36) C(37) C(38) 120.2(4) . . . yes
C(37) C(38) C(39) 118.6(5) . . . yes
C(38) C(39) C(40) 120.4(4) . . . yes
C(35) C(40) C(39) 123.2(3) . . . yes
C(42) C(41) C(46) 115.0(4) . . . yes
C(42) C(41) B(1) 122.1(3) . . . yes
C(46) C(41) B(1) 122.7(4) . . . yes
C(41) C(42) C(43) 122.9(4) . . . yes
C(42) C(43) C(44) 119.6(5) . . . yes
C(43) C(44) C(45) 119.7(5) . . . yes
C(44) C(45) C(46) 120.4(4) . . . yes
C(41) C(46) C(45) 122.4(4) . . . yes
C(23) B(1) C(29) 109.6(3) . . . yes
C(23) B(1) C(35) 111.4(3) . . . yes
C(23) B(1) C(41) 108.4(3) . . . yes
C(29) B(1) C(35) 107.0(3) . . . yes
C(29) B(1) C(41) 111.6(3) . . . yes
C(35) B(1) C(41) 108.9(3) . . . yes

loop_
_geom_bond_atom_site_label_1
_geom_bond_atom_site_label_2
_geom_bond_distance
_geom_bond_site_symmetry_1
_geom_bond_site_symmetry_2
_geom_bond_publ_flag
Rh(1) N(1) 2.069(3) . . yes
Rh(1) N(2) 2.262(3) . . yes
Rh(1) N(3) 2.232(2) . . yes
Rh(1) C(16) 2.062(5) . . yes
Rh(1) C(17) 2.066(4) . . yes
Rh(1) C(19) 2.167(4) . . yes
Rh(1) C(20) 2.170(4) . . yes
S(1) O(1) 1.483(3) . . yes
S(1) C(1) 1.807(4) . . yes
S(1) C(15) 1.809(4) . . yes
S(2) O(2) 1.419(4) . . yes
S(2) C(5) 1.791(4) . . yes
S(2) C(6) 1.806(4) . . yes
S(3) C(10) 1.778(4) . . yes
S(3) C(11) 1.776(4) . . yes
N(1) C(1) 1.346(4) . . yes
N(1) C(5) 1.342(5) . . yes
N(2) C(6) 1.345(4) . . yes
N(2) C(10) 1.349(5) . . yes
N(3) C(11) 1.344(5) . . yes
N(3) C(15) 1.339(5) . . yes
C(1) C(2) 1.375(5) . . yes
C(2) C(3) 1.376(6) . . yes
C(3) C(4) 1.379(6) . . yes
C(4) C(5) 1.385(5) . . yes
C(6) C(7) 1.366(6) . . yes
C(7) C(8) 1.374(7) . . yes
C(8) C(9) 1.380(7) . . yes
C(9) C(10) 1.389(6) . . yes
C(11) C(12) 1.383(5) . . yes
C(12) C(13) 1.379(6) . . yes
C(13) C(14) 1.368(7) . . yes
C(14) C(15) 1.378(5) . . yes
C(16) C(17) 1.408(7) . . yes
C(16) C(21) 1.522(6) . . yes
C(17) C(18) 1.528(6) . . yes
C(18) C(19) 1.517(6) . . yes
C(18) C(22) 1.539(7) . . yes
C(19) C(20) 1.357(7) . . yes
C(20) C(21) 1.514(8) . . yes
C(21) C(22) 1.552(5) . . yes
C(23) C(24) 1.398(6) . . yes
C(23) C(28) 1.399(6) . . yes
C(23) B(1) 1.653(5) . . yes
C(24) C(25) 1.385(6) . . yes
C(25) C(26) 1.376(7) . . yes
C(26) C(27) 1.367(7) . . yes
C(27) C(28) 1.386(6) . . yes
C(29) C(30) 1.394(5) . . yes
C(29) C(34) 1.399(5) . . yes
C(29) B(1) 1.652(4) . . yes
C(30) C(31) 1.383(4) . . yes
C(31) C(32) 1.377(5) . . yes
C(32) C(33) 1.375(5) . . yes
C(33) C(34) 1.389(4) . . yes
C(35) C(36) 1.393(5) . . yes
C(35) C(40) 1.393(5) . . yes
C(35) B(1) 1.651(6) . . yes
C(36) C(37) 1.389(7) . . yes
C(37) C(38) 1.373(6) . . yes
C(38) C(39) 1.375(6) . . yes
C(39) C(40) 1.377(6) . . yes
C(41) C(42) 1.397(6) . . yes
C(41) C(46) 1.386(5) . . yes
C(41) B(1) 1.638(6) . . yes
C(42) C(43) 1.385(6) . . yes
C(43) C(44) 1.374(7) . . yes
C(44) C(45) 1.353(8) . . yes
C(45) C(46) 1.395(6) . . yes

loop_
_geom_contact_atom_site_label_1
_geom_contact_atom_site_label_2
_geom_contact_distance
_geom_contact_site_symmetry_1
_geom_contact_site_symmetry_2
_geom_contact_publ_flag
S(1) C(32) 3.480(4) . 1_445 ?
O(1) C(2) 3.069(5) . 2_666 ?
O(1) C(32) 3.414(4) . 1_445 ?
O(1) C(31) 3.524(5) . 2_676 ?
O(1) C(3) 3.533(5) . 2_666 ?
O(2) O(2) 2.876(9) . 2_665 ?
O(2) C(7) 3.287(6) . 2_665 ?
O(2) C(22) 3.542(6) . 1_655 ?
C(4) C(25) 3.332(5) . 1_545 ?
C(4) C(26) 3.406(5) . 1_545 ?
C(5) C(26) 3.460(5) . 1_545 ?
C(7) C(22) 3.464(5) . 2_565 ?
C(19) C(45) 3.579(7) . 1_455 ?
C(25) C(44) 3.556(6) . 2_675 ?
C(31) C(31) 3.591(7) . 2_786 ?

loop_
_geom_torsion_atom_site_label_1
_geom_torsion_atom_site_label_2
_geom_torsion_atom_site_label_3
_geom_torsion_atom_site_label_4
_geom_torsion
_geom_torsion_site_symmetry_1
_geom_torsion_site_symmetry_2
_geom_torsion_site_symmetry_3
_geom_torsion_site_symmetry_4
_geom_torsion_publ_flag
Rh(1) N(1) C(1) S(1) 2.6(3) . . . . yes
Rh(1) N(1) C(1) C(2) 179.9(3) . . . . yes
Rh(1) N(1) C(5) S(2) -5.2(3) . . . . yes
Rh(1) N(1) C(5) C(4) 179.8(2) . . . . yes
Rh(1) N(2) C(6) S(2) 3.7(3) . . . . yes
Rh(1) N(2) C(6) C(7) 177.0(2) . . . . yes
Rh(1) N(2) C(10) S(3) 1.4(3) . . . . yes
Rh(1) N(2) C(10) C(9) -175.9(2) . . . . yes
Rh(1) N(3) C(11) S(3) 4.2(4) . . . . yes
Rh(1) N(3) C(11) C(12) -179.0(3) . . . . yes
Rh(1) N(3) C(15) S(1) -6.8(3) . . . . yes
Rh(1) N(3) C(15) C(14) 178.8(3) . . . . yes
Rh(1) C(16) C(17) C(18) -94.8(3) . . . . yes
Rh(1) C(16) C(21) C(20) 1.7(3) . . . . yes
Rh(1) C(16) C(21) C(22) 105.8(4) . . . . yes
Rh(1) C(17) C(16) C(21) 95.1(3) . . . . yes
Rh(1) C(17) C(18) C(19) -2.4(4) . . . . yes
Rh(1) C(17) C(18) C(22) -106.1(3) . . . . yes
Rh(1) C(19) C(18) C(17) 2.2(3) . . . . yes
Rh(1) C(19) C(18) C(22) 106.8(3) . . . . yes
Rh(1) C(19) C(20) C(21) -90.7(3) . . . . yes
Rh(1) C(20) C(19) C(18) 90.6(3) . . . . yes
Rh(1) C(20) C(21) C(16) -1.6(3) . . . . yes
Rh(1) C(20) C(21) C(22) -106.0(3) . . . . yes
S(1) C(1) N(1) C(5) 179.6(2) . . . . yes
S(1) C(1) C(2) C(3) 178.8(3) . . . . yes
S(1) C(15) N(3) C(11) 176.3(3) . . . . yes
S(1) C(15) C(14) C(13) -173.7(3) . . . . yes
S(2) C(5) N(1) C(1) 177.9(2) . . . . yes
S(2) C(5) C(4) C(3) -176.1(3) . . . . yes
S(2) C(6) N(2) C(10) -177.5(2) . . . . yes
S(2) C(6) C(7) C(8) 173.3(2) . . . . yes
S(3) C(10) N(2) C(6) -177.4(2) . . . . yes
S(3) C(10) C(9) C(8) -179.9(3) . . . . yes
S(3) C(11) N(3) C(15) -179.1(3) . . . . yes
S(3) C(11) C(12) C(13) 177.2(3) . . . . yes
O(1) S(1) C(1) N(1) -175.4(2) . . . . yes
O(1) S(1) C(1) C(2) 7.3(3) . . . . yes
O(1) S(1) C(15) N(3) 175.1(3) . . . . yes
O(1) S(1) C(15) C(14) -10.1(4) . . . . yes
O(2) S(2) C(5) N(1) -177.8(3) . . . . yes
O(2) S(2) C(5) C(4) -2.6(4) . . . . yes
O(2) S(2) C(6) N(2) -175.9(2) . . . . yes
O(2) S(2) C(6) C(7) 10.3(3) . . . . yes
N(1) Rh(1) N(2) C(6) 46.8(2) . . . . yes
N(1) Rh(1) N(2) C(10) -131.9(2) . . . . yes
N(1) Rh(1) N(3) C(11) 128.8(3) . . . . yes
N(1) Rh(1) N(3) C(15) -47.9(3) . . . . yes
N(1) Rh(1) C(16) C(17) -95.1(2) . . . . yes
N(1) Rh(1) C(16) C(21) 161.4(3) . . . . yes
N(1) Rh(1) C(17) C(16) 90.1(2) . . . . yes
N(1) Rh(1) C(17) C(18) -167.0(3) . . . . yes
N(1) Rh(1) C(19) C(18) 34.0(6) . . . . yes
N(1) Rh(1) C(19) C(20) 140.3(4) . . . . yes
N(1) Rh(1) C(20) C(19) -149.4(3) . . . . yes
N(1) Rh(1) C(20) C(21) -44.1(4) . . . . yes
N(1) C(1) S(1) C(15) -67.2(2) . . . . yes
N(1) C(1) C(2) C(3) 1.7(5) . . . . yes
N(1) C(5) S(2) C(6) 66.6(3) . . . . yes
N(1) C(5) C(4) C(3) -1.2(5) . . . . yes
N(2) Rh(1) N(1) C(1) 131.2(2) . . . . yes
N(2) Rh(1) N(1) C(5) -45.6(2) . . . . yes
N(2) Rh(1) N(3) C(11) 42.6(3) . . . . yes
N(2) Rh(1) N(3) C(15) -134.1(3) . . . . yes
N(2) Rh(1) C(16) C(17) -2.0(5) . . . . yes
N(2) Rh(1) C(16) C(21) -105.5(4) . . . . yes
N(2) Rh(1) C(17) C(16) 179.1(2) . . . . yes
N(2) Rh(1) C(17) C(18) -77.9(3) . . . . yes
N(2) Rh(1) C(19) C(18) 116.5(3) . . . . yes
N(2) Rh(1) C(19) C(20) -137.3(3) . . . . yes
N(2) Rh(1) C(20) C(19) 50.0(3) . . . . yes
N(2) Rh(1) C(20) C(21) 155.3(2) . . . . yes
N(2) C(6) S(2) C(5) -62.6(2) . . . . yes
N(2) C(6) C(7) C(8) 0.2(5) . . . . yes
N(2) C(10) S(3) C(11) 56.8(2) . . . . yes
N(2) C(10) C(9) C(8) -2.5(5) . . . . yes
N(3) Rh(1) N(1) C(1) 49.8(2) . . . . yes
N(3) Rh(1) N(1) C(5) -127.0(2) . . . . yes
N(3) Rh(1) N(2) C(6) 133.0(2) . . . . yes
N(3) Rh(1) N(2) C(10) -45.7(2) . . . . yes
N(3) Rh(1) C(16) C(17) 176.1(2) . . . . yes
N(3) Rh(1) C(16) C(21) 72.6(3) . . . . yes
N(3) Rh(1) C(17) C(16) -10.7(6) . . . . yes
N(3) Rh(1) C(17) C(18) 92.3(5) . . . . yes
N(3) Rh(1) C(19) C(18) -162.4(2) . . . . yes
N(3) Rh(1) C(19) C(20) -56.1(3) . . . . yes
N(3) Rh(1) C(20) C(19) 130.2(3) . . . . yes
N(3) Rh(1) C(20) C(21) -124.5(2) . . . . yes
N(3) C(11) S(3) C(10) -60.5(3) . . . . yes
N(3) C(11) C(12) C(13) 0.5(6) . . . . yes
N(3) C(15) S(1) C(1) 67.3(3) . . . . yes
N(3) C(15) C(14) C(13) 0.5(6) . . . . yes
C(1) S(1) C(15) C(14) -118.0(3) . . . . yes
C(1) N(1) Rh(1) C(16) -72.5(3) . . . . yes
C(1) N(1) Rh(1) C(17) -112.6(3) . . . . yes
C(1) N(1) Rh(1) C(19) -145.3(4) . . . . yes
C(1) N(1) Rh(1) C(20) -31.6(4) . . . . yes
C(1) N(1) C(5) C(4) 2.9(5) . . . . yes
C(1) C(2) C(3) C(4) 0.2(5) . . . . yes
C(2) C(1) S(1) C(15) 115.5(3) . . . . yes
C(2) C(1) N(1) C(5) -3.2(5) . . . . yes
C(2) C(3) C(4) C(5) -0.4(5) . . . . yes
C(4) C(5) S(2) C(6) -118.3(3) . . . . yes
C(5) S(2) C(6) C(7) 123.6(3) . . . . yes
C(5) N(1) Rh(1) C(16) 110.7(3) . . . . yes
C(5) N(1) Rh(1) C(17) 70.6(3) . . . . yes
C(5) N(1) Rh(1) C(19) 37.9(6) . . . . yes
C(5) N(1) Rh(1) C(20) 151.6(3) . . . . yes
C(6) N(2) Rh(1) C(16) -48.6(4) . . . . yes
C(6) N(2) Rh(1) C(17) -50.0(2) . . . . yes
C(6) N(2) Rh(1) C(19) -114.1(2) . . . . yes
C(6) N(2) Rh(1) C(20) -141.2(2) . . . . yes
C(6) N(2) C(10) C(9) 5.3(4) . . . . yes
C(6) C(7) C(8) C(9) 2.9(5) . . . . yes
C(7) C(6) N(2) C(10) -4.2(4) . . . . yes
C(7) C(8) C(9) C(10) -1.7(5) . . . . yes
C(9) C(10) S(3) C(11) -125.8(3) . . . . yes
C(10) S(3) C(11) C(12) 122.6(3) . . . . yes
C(10) N(2) Rh(1) C(16) 132.7(3) . . . . yes
C(10) N(2) Rh(1) C(17) 131.3(2) . . . . yes
C(10) N(2) Rh(1) C(19) 67.2(2) . . . . yes
C(10) N(2) Rh(1) C(20) 40.1(3) . . . . yes
C(11) N(3) Rh(1) C(16) -136.7(3) . . . . yes
C(11) N(3) Rh(1) C(17) -128.5(5) . . . . yes
C(11) N(3) Rh(1) C(19) -45.9(3) . . . . yes
C(11) N(3) Rh(1) C(20) -75.4(3) . . . . yes
C(11) N(3) C(15) C(14) 1.9(5) . . . . yes
C(11) C(12) C(13) C(14) 2.0(7) . . . . yes
C(12) C(11) N(3) C(15) -2.3(5) . . . . yes
C(12) C(13) C(14) C(15) -2.4(7) . . . . yes
C(15) N(3) Rh(1) C(16) 46.6(3) . . . . yes
C(15) N(3) Rh(1) C(17) 54.8(5) . . . . yes
C(15) N(3) Rh(1) C(19) 137.4(3) . . . . yes
C(15) N(3) Rh(1) C(20) 107.9(3) . . . . yes
C(16) Rh(1) C(17) C(18) 103.0(4) . . . . yes
C(16) Rh(1) C(19) C(18) -41.7(3) . . . . yes
C(16) Rh(1) C(19) C(20) 64.6(3) . . . . yes
C(16) Rh(1) C(20) C(19) -104.0(3) . . . . yes
C(16) Rh(1) C(20) C(21) 1.3(2) . . . . yes
C(16) C(17) Rh(1) C(19) -101.2(3) . . . . yes
C(16) C(17) Rh(1) C(20) -65.3(3) . . . . yes
C(16) C(17) C(18) C(19) 69.3(4) . . . . yes
C(16) C(17) C(18) C(22) -34.4(4) . . . . yes
C(16) C(21) C(20) C(19) 70.8(4) . . . . yes
C(16) C(21) C(22) C(18) -51.1(5) . . . . yes
C(17) Rh(1) C(16) C(21) -103.5(4) . . . . yes
C(17) Rh(1) C(19) C(18) -1.8(3) . . . . yes
C(17) Rh(1) C(19) C(20) 104.5(3) . . . . yes
C(17) Rh(1) C(20) C(19) -64.3(3) . . . . yes
C(17) Rh(1) C(20) C(21) 41.0(3) . . . . yes
C(17) C(16) Rh(1) C(19) 66.1(2) . . . . yes
C(17) C(16) Rh(1) C(20) 102.2(3) . . . . yes
C(17) C(16) C(21) C(20) -70.4(4) . . . . yes
C(17) C(16) C(21) C(22) 33.7(5) . . . . yes
C(17) C(18) C(19) C(20) -70.6(4) . . . . yes
C(17) C(18) C(22) C(21) 51.3(4) . . . . yes
C(18) C(17) Rh(1) C(19) 1.8(3) . . . . yes
C(18) C(17) Rh(1) C(20) 37.7(3) . . . . yes
C(18) C(17) C(16) C(21) 0.3(4) . . . . yes
C(18) C(19) Rh(1) C(20) -106.3(4) . . . . yes
C(18) C(19) C(20) C(21) -0.1(4) . . . . yes
C(18) C(22) C(21) C(20) 50.4(4) . . . . yes
C(19) Rh(1) C(16) C(21) -37.4(3) . . . . yes
C(19) Rh(1) C(20) C(21) 105.3(4) . . . . yes
C(19) C(18) C(22) C(21) -50.1(4) . . . . yes
C(19) C(20) C(21) C(22) -33.5(4) . . . . yes
C(20) Rh(1) C(16) C(21) -1.3(2) . . . . yes
C(20) C(19) C(18) C(22) 34.0(4) . . . . yes
C(23) C(24) C(25) C(26) -0.4(5) . . . . yes
C(23) C(28) C(27) C(26) 0.4(6) . . . . yes
C(23) B(1) C(29) C(30) 38.8(5) . . . . yes
C(23) B(1) C(29) C(34) -149.5(4) . . . . yes
C(23) B(1) C(35) C(36) -153.7(3) . . . . yes
C(23) B(1) C(35) C(40) 31.6(4) . . . . yes
C(23) B(1) C(41) C(42) 81.7(4) . . . . yes
C(23) B(1) C(41) C(46) -93.8(4) . . . . yes
C(24) C(23) C(28) C(27) 0.8(5) . . . . yes
C(24) C(23) B(1) C(29) 96.6(4) . . . . yes
C(24) C(23) B(1) C(35) -145.2(3) . . . . yes
C(24) C(23) B(1) C(41) -25.4(4) . . . . yes
C(24) C(25) C(26) C(27) 1.6(5) . . . . yes
C(25) C(24) C(23) C(28) -0.8(5) . . . . yes
C(25) C(24) C(23) B(1) -179.6(3) . . . . yes
C(25) C(26) C(27) C(28) -1.6(5) . . . . yes
C(27) C(28) C(23) B(1) 179.6(3) . . . . yes
C(28) C(23) B(1) C(29) -82.1(4) . . . . yes
C(28) C(23) B(1) C(35) 36.1(4) . . . . yes
C(28) C(23) B(1) C(41) 155.9(3) . . . . yes
C(29) C(30) C(31) C(32) 1.4(7) . . . . yes
C(29) C(34) C(33) C(32) 0.5(7) . . . . yes
C(29) B(1) C(35) C(36) -34.0(4) . . . . yes
C(29) B(1) C(35) C(40) 151.4(3) . . . . yes
C(29) B(1) C(41) C(42) -39.1(5) . . . . yes
C(29) B(1) C(41) C(46) 145.4(3) . . . . yes
C(30) C(29) C(34) C(33) 0.8(6) . . . . yes
C(30) C(29) B(1) C(35) -82.1(4) . . . . yes
C(30) C(29) B(1) C(41) 158.9(3) . . . . yes
C(30) C(31) C(32) C(33) 0.0(6) . . . . yes
C(31) C(30) C(29) C(34) -1.7(6) . . . . yes
C(31) C(30) C(29) B(1) 170.7(4) . . . . yes
C(31) C(32) C(33) C(34) -0.9(6) . . . . yes
C(33) C(34) C(29) B(1) -171.4(4) . . . . yes
C(34) C(29) B(1) C(35) 89.7(4) . . . . yes
C(34) C(29) B(1) C(41) -29.4(5) . . . . yes
C(35) C(36) C(37) C(38) -0.3(7) . . . . yes
C(35) C(40) C(39) C(38) -2.5(6) . . . . yes
C(35) B(1) C(41) C(42) -156.9(3) . . . . yes
C(35) B(1) C(41) C(46) 27.6(4) . . . . yes
C(36) C(35) C(40) C(39) 2.0(5) . . . . yes
C(36) C(35) B(1) C(41) 86.8(4) . . . . yes
C(36) C(37) C(38) C(39) -0.1(7) . . . . yes
C(37) C(36) C(35) C(40) -0.6(6) . . . . yes
C(37) C(36) C(35) B(1) -175.7(4) . . . . yes
C(37) C(38) C(39) C(40) 1.4(6) . . . . yes
C(39) C(40) C(35) B(1) 177.0(4) . . . . yes
C(40) C(35) B(1) C(41) -87.9(4) . . . . yes
C(41) C(42) C(43) C(44) 0.3(7) . . . . yes
C(41) C(46) C(45) C(44) 1.0(6) . . . . yes
C(42) C(41) C(46) C(45) -0.6(5) . . . . yes
C(42) C(43) C(44) C(45) 0.0(7) . . . . yes
C(43) C(42) C(41) C(46) 0.0(6) . . . . yes
C(43) C(42) C(41) B(1) -175.9(4) . . . . yes
C(43) C(44) C(45) C(46) -0.7(7) . . . . yes
C(45) C(46) C(41) B(1) 175.2(3) . . . . yes
C(45) C(46) C(41) B(1) 175.2(3) . . . . yes
